data_1565645
loop_
_publ_author_name
'Li, Xiu-Hua'
'Li, Meng'
'Gao, Ning'
'Wei, Hai-Ying'
'Hou, Yin-Ling'
'Wu, Zhi-Lei'

_publ_section_title
;
 Solvent-driven structures and slow magnetic relaxation behaviors of
 dinuclear dysprosium clusters
;
_journal_name_full 'Inorganica Chimica Acta'
_journal_page_first 119242
_journal_paper_doi 10.1016/j.ica.2019.119242
_journal_volume 500
_journal_year 2020
_chemical_formula_moiety '2(C25 H22 Dy N3 O6), C2 H3 N'
_chemical_formula_sum 'C52 H47 Dy2 N7 O12'
_chemical_formula_weight 1286.96
_space_group_crystal_system triclinic
_space_group_IT_number 2
_space_group_name_Hall '-P 1'
_space_group_name_H-M_alt 'P -1'
_atom_sites_solution_hydrogens mixed
_atom_sites_solution_primary dual
_cell_angle_alpha 68.710(2)
_cell_angle_beta 86.308(2)
_cell_angle_gamma 66.439(2)
_cell_formula_units_Z 2
_cell_length_a 12.7237(7)
_cell_length_b 14.7337(6)
_cell_length_c 15.8914(8)
_cell_measurement_reflns_used 6828
_cell_measurement_temperature 150(2)
_cell_measurement_theta_max 25.25
_cell_measurement_theta_min 2.33
_cell_volume 2533.0(2)
_computing_cell_refinement 'SAINT v8.37A (Bruker, 2015)'
_computing_data_reduction 'SAINT v8.37A (Bruker, 2015)'
_computing_molecular_graphics 'Olex2 (Dolomanov et al., 2009)'
_computing_publication_material 'Olex2 (Dolomanov et al., 2009)'
_computing_structure_refinement 'XL (Sheldrick, 2008)'
_computing_structure_solution 'XT (Sheldrick, 2015)'
_diffrn_ambient_temperature 150.0
_diffrn_measured_fraction_theta_full 0.997
_diffrn_measured_fraction_theta_max 0.997
_diffrn_measurement_device_type 'Bruker APEX-II CCD'
_diffrn_measurement_method '\f and \w scans'
_diffrn_radiation_type MoK\a
_diffrn_radiation_wavelength 0.71073
_diffrn_reflns_av_R_equivalents 0.0965
_diffrn_reflns_av_unetI/netI 0.0790
_diffrn_reflns_Laue_measured_fraction_full 0.997
_diffrn_reflns_Laue_measured_fraction_max 0.997
_diffrn_reflns_limit_h_max 15
_diffrn_reflns_limit_h_min -15
_diffrn_reflns_limit_k_max 17
_diffrn_reflns_limit_k_min -17
_diffrn_reflns_limit_l_max 18
_diffrn_reflns_limit_l_min -18
_diffrn_reflns_number 36470
_diffrn_reflns_point_group_measured_fraction_full 0.997
_diffrn_reflns_point_group_measured_fraction_max 0.997
_diffrn_reflns_theta_full 25.010
_diffrn_reflns_theta_max 25.010
_diffrn_reflns_theta_min 2.333
_diffrn_standards_number 0
_exptl_absorpt_coefficient_mu 2.997
_exptl_absorpt_correction_T_max 0.7452
_exptl_absorpt_correction_T_min 0.6004
_exptl_absorpt_correction_type multi-scan
_exptl_absorpt_process_details
;
SADABS-2016/2 (Bruker,2016/2) was used for absorption correction.
wR2(int) was 0.0693 before and 0.0572 after correction.
The Ratio of minimum to maximum transmission is 0.8057.
The \l/2 correction factor is Not present.
;
_exptl_crystal_colour colorless
_exptl_crystal_density_diffrn 1.687
_exptl_crystal_description block
_exptl_crystal_F_000 1272
_exptl_crystal_size_max 0.32
_exptl_crystal_size_mid 0.25
_exptl_crystal_size_min 0.14
_refine_diff_density_max 3.057
_refine_diff_density_min -1.300
_refine_diff_density_rms 0.169
_refine_ls_extinction_coef .
_refine_ls_extinction_method none
_refine_ls_goodness_of_fit_ref 1.094
_refine_ls_hydrogen_treatment constr
_refine_ls_matrix_type full
_refine_ls_number_parameters 665
_refine_ls_number_reflns 8901
_refine_ls_number_restraints 63
_refine_ls_restrained_S_all 1.105
_refine_ls_R_factor_all 0.1026
_refine_ls_R_factor_gt 0.0471
_refine_ls_shift/su_max 0.001
_refine_ls_shift/su_mean 0.000
_refine_ls_structure_factor_coef Fsqd
_refine_ls_weighting_details 'w=1/[\s^2^(Fo^2^)+(0.0231P)^2^+19.4335P] where P=(Fo^2^+2Fc^2^)/3'
_refine_ls_weighting_scheme calc
_refine_ls_wR_factor_gt 0.0861
_refine_ls_wR_factor_ref 0.1114
_reflns_Friedel_coverage 0.000
_reflns_Friedel_fraction_full .
_reflns_Friedel_fraction_max .
_reflns_number_gt 5796
_reflns_number_total 8901
_reflns_threshold_expression 'I > 2\s(I)'
_cod_data_source_file 1.cif
_cod_data_source_block 1
_cod_database_code 1565645
_shelx_space_group_comment
;
The symmetry employed for this shelxl refinement is uniquely defined
by the following loop, which should always be used as a source of
symmetry information in preference to the above space-group names.
They are only intended as comments.
;
_shelx_estimated_absorpt_t_max 0.679
_shelx_estimated_absorpt_t_min 0.447
_olex2_refinement_description
;
1. Fixed Uiso
 At 1.2 times of:
  All C(H) groups
 At 1.5 times of:
  All C(H,H,H) groups, All O(H) groups, All O(H,H) groups
2. Restrained distances
 N7-C51
 1.15 with sigma of 0.02
 C51-C52
 1.35 with sigma of 0.02
 H49_$1-H52A_$2
 2.2 with sigma of 0.02
 H52B-H24
 2.2 with sigma of 0.02
 H30_$3-H52B_$4
 2.2 with sigma of 0.02
 O10_$5-H9
 2.3 with sigma of 0.02
3. Rigid bond restraints
 N7, C52
 with sigma for 1-2 distances of 0.01 and sigma for 1-3 distances of 0.02
 N7, C51, C52
 with sigma for 1-2 distances of 0.01 and sigma for 1-3 distances of 0.02
4. Uiso/Uaniso restraints and constraints
Uanis(C30) \\sim Ueq, Uanis(C29) \\sim Ueq, Uanis(C48) \\sim Ueq, Uanis(C49)
\\sim Ueq: with sigma of 0.01 and sigma for terminal atoms of 0.02
Uanis(C12) \\sim Ueq, Uanis(C13) \\sim Ueq, Uanis(C14) \\sim Ueq, Uanis(C11)
\\sim Ueq: with sigma of 0.01 and sigma for terminal atoms of 0.02
Uanis(C52) \\sim Ueq: with sigma of 0.01 and sigma for terminal atoms of 0.02
5.a Riding coordinates:
 C27(H27)
5.b Rotating group:
 O6(H6A,H6B), O12(H12A,H12B)
5.c Aromatic/amide H refined with riding coordinates:
 C7(H7), C18(H18), C32(H32), C43(H43), C2(H2), C25(H25), C21(H21), C5(H5),
 C37(H37), C4(H4), C15(H15), C3(H3A), C28(H28), C30(H30), C38(H38), C46(H46),
 C36(H36), C22(H22), C11(H11), C29(H29), C40(H40), C50(H50), C14(H14), C39(H39),
  C47(H47), C23(H23), C49(H49), C24(H24), C48(H48), C13(H13), C12(H12)
5.d Idealised Me refined as rotating group:
 C10(H10A,H10B,H10C), C35(H35A,H35B,H35C), C52(H52A,H52B,H52C)
5.e Idealised tetrahedral OH refined as rotating group:
 O3(H3), O9(H9)
;

loop_
_space_group_symop_operation_xyz
'x, y, z'
'-x, -y, -z'

loop_
_atom_site_label
_atom_site_type_symbol
_atom_site_fract_x
_atom_site_fract_y
_atom_site_fract_z
_atom_site_U_iso_or_equiv
_atom_site_adp_type
_atom_site_occupancy
_atom_site_site_symmetry_order
_atom_site_calc_flag
_atom_site_refinement_flags_posn
_atom_site_refinement_flags_adp
_atom_site_refinement_flags_occupancy
_atom_site_disorder_assembly
_atom_site_disorder_group
Dy01 Dy 0.43950(4) 0.60680(3) 0.55576(3) 0.02257(12) Uani 1 1 d . . . . .
Dy02 Dy 0.58166(4) 0.39683(4) 0.94271(3) 0.02975(14) Uani 1 1 d . . . . .
O2 O 0.6056(5) 0.4850(4) 0.5197(4) 0.0224(13) Uani 1 1 d . . . . .
O8 O 0.5557(5) 0.5581(5) 0.9566(4) 0.0292(15) Uani 1 1 d . . . . .
O6 O 0.4570(5) 0.4412(4) 0.6715(4) 0.0212(13) Uani 1 1 d . . . . .
H6A H 0.395899 0.450507 0.704210 0.032 Uiso 1 1 d GR . . . .
H6B H 0.520719 0.413203 0.709678 0.032 Uiso 1 1 d GR . . . .
O1 O 0.4342(6) 0.6377(5) 0.6844(4) 0.0311(16) Uani 1 1 d . . . . .
O4 O 0.3130(5) 0.7848(5) 0.5184(4) 0.0346(16) Uani 1 1 d . . . . .
O12 O 0.4062(6) 0.5216(5) 0.8489(4) 0.0336(16) Uani 1 1 d . . . . .
H12A H 0.360907 0.489245 0.849114 0.050 Uiso 1 1 d GR . . . .
H12B H 0.421739 0.548920 0.792719 0.050 Uiso 1 1 d GR . . . .
O5 O 0.4794(5) 0.7046(4) 0.4126(4) 0.0238(13) Uani 1 1 d . . . . .
O7 O 0.6082(6) 0.3692(5) 0.8119(4) 0.0360(16) Uani 1 1 d . . . . .
O11 O 0.7220(6) 0.3465(5) 1.0580(4) 0.0350(16) Uani 1 1 d . . . . .
O10 O 0.6933(6) 0.2154(5) 0.9828(5) 0.0407(18) Uani 1 1 d D . . . .
N1 N 0.6245(7) 0.6162(6) 0.5804(5) 0.0299(18) Uani 1 1 d . . . . .
N4 N 0.7111(7) 0.4813(6) 0.8612(5) 0.036(2) Uani 1 1 d . . . . .
N2 N 0.7195(7) 0.5671(6) 0.5396(5) 0.036(2) Uani 1 1 d . . . . .
O3 O 0.8479(7) 0.3218(8) 0.3974(7) 0.076(3) Uani 1 1 d . . . . .
H3 H 0.822024 0.284529 0.383166 0.115 Uiso 1 1 calc GR . . . .
N3 N 0.7658(6) 0.3820(6) 0.4400(5) 0.0330(19) Uani 1 1 d . . . . .
N5 N 0.7186(7) 0.5622(6) 0.8838(5) 0.038(2) Uani 1 1 d . . . . .
C26 C 0.7037(9) 0.3357(8) 0.7749(6) 0.041(3) Uani 1 1 d . . . . .
O9 O 0.5311(8) 0.7886(7) 1.0378(7) 0.076(3) Uani 1 1 d . . . . .
H9 H 0.462758 0.815982 1.049499 0.114 Uiso 1 1 calc DGR . . . .
C27 C 0.7222(10) 0.2566(9) 0.7371(7) 0.056(3) Uani 1 1 d . . . . .
H27 H 0.658772 0.272916 0.705253 0.067 Uiso 1 1 d R . . . .
N6 N 0.5440(8) 0.7065(6) 1.0094(5) 0.041(2) Uani 1 1 d . . . . .
C19 C 0.4641(8) 0.8034(7) 0.3761(6) 0.030(2) Uani 1 1 d . . . . .
C8 C 0.6993(8) 0.5023(7) 0.5122(6) 0.028(2) Uani 1 1 d . . . . .
C9 C 0.7926(8) 0.4413(8) 0.4672(7) 0.038(2) Uani 1 1 d . . . . .
C6 C 0.5582(10) 0.7300(7) 0.6685(6) 0.037(3) Uani 1 1 d . . . . .
C7 C 0.6402(9) 0.6734(7) 0.6199(6) 0.034(2) Uani 1 1 d . . . . .
H7 H 0.712715 0.678149 0.616256 0.041 Uiso 1 1 calc R . . . .
C33 C 0.6362(9) 0.5938(7) 0.9313(6) 0.036(2) Uani 1 1 d . . . . .
C20 C 0.5282(9) 0.8311(7) 0.2951(7) 0.035(2) Uani 1 1 d . . . . .
C1 C 0.4576(10) 0.7134(7) 0.6961(6) 0.037(3) Uani 1 1 d . . . . .
C34 C 0.6295(10) 0.6795(8) 0.9616(7) 0.043(3) Uani 1 1 d . . . . .
C18 C 0.3974(9) 0.8828(7) 0.4069(7) 0.039(2) Uani 1 1 d . . . . .
H18 H 0.398405 0.951203 0.377359 0.047 Uiso 1 1 calc R . . . .
C32 C 0.7807(9) 0.4567(9) 0.8026(7) 0.043(3) Uani 1 1 d . . . . .
H32 H 0.830153 0.492837 0.781709 0.052 Uiso 1 1 calc R . . . .
C42 C 0.7836(9) 0.1440(8) 1.0321(6) 0.037(2) Uani 1 1 d . . . . .
C17 C 0.3287(8) 0.8700(7) 0.4782(6) 0.034(2) Uani 1 1 d . . . . .
C16 C 0.2676(10) 0.9606(8) 0.5085(8) 0.056(3) Uani 1 1 d . . . . .
C44 C 0.8149(9) 0.2619(9) 1.0959(7) 0.038(2) Uani 1 1 d . . . . .
C31 C 0.7878(9) 0.3762(9) 0.7664(7) 0.048(3) Uani 1 1 d . . . . .
C43 C 0.8431(9) 0.1651(8) 1.0878(7) 0.040(2) Uani 1 1 d . . . . .
H43 H 0.909738 0.107201 1.123716 0.048 Uiso 1 1 calc R . . . .
C2 C 0.3826(11) 0.7757(9) 0.7422(6) 0.054(3) Uani 1 1 d . . . . .
H2 H 0.314444 0.765668 0.761465 0.064 Uiso 1 1 calc R . . . .
C25 C 0.6447(10) 0.7757(9) 0.3005(8) 0.053(3) Uani 1 1 d . . . . .
H25 H 0.684849 0.715967 0.353458 0.064 Uiso 1 1 calc R . . . .
C21 C 0.4703(11) 0.9168(9) 0.2164(7) 0.049(3) Uani 1 1 d . . . . .
H21 H 0.389342 0.954907 0.213275 0.059 Uiso 1 1 calc R . . . .
C5 C 0.5793(11) 0.8075(9) 0.6880(7) 0.056(3) Uani 1 1 d . . . . .
H5 H 0.647082 0.818839 0.669928 0.067 Uiso 1 1 calc R . . . .
C45 C 0.8993(9) 0.2720(11) 1.1511(8) 0.053(3) Uani 1 1 d . . . . .
C37 C 0.8281(10) -0.0671(9) 0.9377(9) 0.057(3) Uani 1 1 d . . . . .
H37 H 0.802017 -0.070507 0.884703 0.069 Uiso 1 1 calc R . . . .
C4 C 0.5049(13) 0.8662(10) 0.7320(8) 0.070(4) Uani 1 1 d . . . . .
H4 H 0.520341 0.918497 0.744075 0.084 Uiso 1 1 calc R . . . .
C15 C 0.3185(13) 1.0271(9) 0.5081(9) 0.075(4) Uani 1 1 d . . . . .
H15 H 0.390181 1.017357 0.483024 0.090 Uiso 1 1 calc R . . . .
C3 C 0.4062(13) 0.8497(9) 0.7595(8) 0.066(4) Uani 1 1 d . . . . .
H3A H 0.354472 0.890725 0.790765 0.079 Uiso 1 1 calc R . . . .
C28 C 0.8189(13) 0.2248(11) 0.6912(9) 0.082(5) Uani 1 1 d . . . . .
H28 H 0.829271 0.172559 0.666160 0.098 Uiso 1 1 calc R . . . .
C41 C 0.8272(9) 0.0385(8) 1.0234(7) 0.038(2) Uani 1 1 d . . . . .
C30 C 0.8825(10) 0.3420(10) 0.7173(8) 0.068(4) Uani 1 1 d . U . . .
H30 H 0.936954 0.372954 0.709175 0.081 Uiso 1 1 calc DR . . . .
C38 C 0.9029(10) -0.1566(10) 1.0025(10) 0.061(3) Uani 1 1 d . . . . .
H38 H 0.927754 -0.223206 0.995515 0.073 Uiso 1 1 calc R . . . .
C46 C 0.9604(10) 0.1905(13) 1.2310(9) 0.073(4) Uani 1 1 d . . . . .
H46 H 0.947901 0.126916 1.255479 0.088 Uiso 1 1 calc R . . . .
C10 C 0.9049(9) 0.4526(10) 0.4558(10) 0.068(4) Uani 1 1 d . . . . .
H10A H 0.961404 0.393532 0.440778 0.102 Uiso 1 1 calc GR . . . .
H10B H 0.932712 0.451528 0.512374 0.102 Uiso 1 1 calc GR . . . .
H10C H 0.894105 0.520286 0.406691 0.102 Uiso 1 1 calc GR . . . .
C36 C 0.7903(10) 0.0289(9) 0.9496(8) 0.048(3) Uani 1 1 d . . . . .
H36 H 0.736373 0.090712 0.904635 0.058 Uiso 1 1 calc R . . . .
C35 C 0.7138(11) 0.7308(10) 0.9370(9) 0.071(4) Uani 1 1 d . . . . .
H35A H 0.673027 0.807660 0.922603 0.106 Uiso 1 1 calc GR . . . .
H35B H 0.751311 0.718283 0.884025 0.106 Uiso 1 1 calc GR . . . .
H35C H 0.772160 0.700096 0.988214 0.106 Uiso 1 1 calc GR . . . .
C22 C 0.5294(14) 0.9475(9) 0.1418(7) 0.061(4) Uani 1 1 d . . . . .
H22 H 0.489477 1.004798 0.087368 0.073 Uiso 1 1 calc R . . . .
C11 C 0.1617(14) 0.9751(12) 0.5404(11) 0.097(5) Uani 1 1 d . U . . .
H11 H 0.127303 0.927542 0.543346 0.116 Uiso 1 1 calc R . . . .
C29 C 0.8997(14) 0.2672(12) 0.6810(10) 0.085(5) Uani 1 1 d . U . . .
H29 H 0.965534 0.244822 0.649703 0.101 Uiso 1 1 calc R . . . .
C40 C 0.9060(10) -0.0550(10) 1.0887(9) 0.059(3) Uani 1 1 d . . . . .
H40 H 0.934390 -0.051930 1.140930 0.071 Uiso 1 1 calc R . . . .
C50 C 0.9177(12) 0.3648(12) 1.1148(10) 0.073(4) Uani 1 1 d . . . . .
H50 H 0.872636 0.420500 1.061430 0.087 Uiso 1 1 calc R . . . .
C14 C 0.2712(14) 1.1078(11) 0.5422(10) 0.085(4) Uani 1 1 d . U . . .
H14 H 0.310948 1.149840 0.543731 0.102 Uiso 1 1 calc R . . . .
C39 C 0.9425(11) -0.1514(10) 1.0778(11) 0.072(4) Uani 1 1 d . . . . .
H39 H 0.995405 -0.214188 1.122625 0.087 Uiso 1 1 calc R . . . .
C47 C 1.0442(12) 0.2065(14) 1.2754(10) 0.088(5) Uani 1 1 d . . . . .
H47 H 1.086538 0.154280 1.331231 0.106 Uiso 1 1 calc R . . . .
C23 C 0.6469(15) 0.8928(10) 0.1491(9) 0.070(4) Uani 1 1 d . . . . .
H23 H 0.688931 0.913766 0.099564 0.084 Uiso 1 1 calc R . . . .
C49 C 1.0021(13) 0.3769(13) 1.1563(11) 0.086(4) Uani 1 1 d . U . . .
H49 H 1.017872 0.438696 1.129705 0.104 Uiso 1 1 calc DR . . . .
C24 C 0.7036(12) 0.8093(10) 0.2259(9) 0.072(4) Uani 1 1 d . . . . .
H24 H 0.784830 0.772752 0.229219 0.087 Uiso 1 1 calc DR . . . .
C48 C 1.0608(14) 0.2997(14) 1.2345(12) 0.089(5) Uani 1 1 d . U . . .
H48 H 1.116555 0.309526 1.263085 0.107 Uiso 1 1 calc R . . . .
C13 C 0.1686(17) 1.1238(15) 0.5725(14) 0.122(6) Uani 1 1 d . U . . .
H13 H 0.136102 1.177500 0.597593 0.147 Uiso 1 1 calc R . . . .
C12 C 0.1029(19) 1.0642(16) 0.5696(14) 0.136(7) Uani 1 1 d . U . . .
H12 H 0.026064 1.082205 0.585735 0.163 Uiso 1 1 calc R . . . .
N7 N 0.7533(13) 0.5674(14) 0.2058(11) 0.134(6) Uani 1 1 d D U . . .
C52 C 0.9344(13) 0.5978(16) 0.1795(14) 0.182(10) Uani 1 1 d D U . . .
H52A H 1.002199 0.533985 0.213228 0.273 Uiso 1 1 calc DGR . . . .
H52B H 0.931354 0.658145 0.193728 0.273 Uiso 1 1 calc DGR . . . .
H52C H 0.939589 0.613797 0.114241 0.273 Uiso 1 1 calc GR . . . .
C51 C 0.8434(17) 0.5815(19) 0.202(2) 0.178(11) Uani 1 1 d D U . . .

loop_
_atom_site_aniso_label
_atom_site_aniso_U_11
_atom_site_aniso_U_22
_atom_site_aniso_U_33
_atom_site_aniso_U_23
_atom_site_aniso_U_13
_atom_site_aniso_U_12
Dy01 0.0340(3) 0.0233(3) 0.0144(2) -0.0083(2) 0.0057(2) -0.0148(2)
Dy02 0.0474(3) 0.0336(3) 0.0155(3) -0.0120(2) 0.0039(2) -0.0208(3)
O2 0.030(4) 0.028(3) 0.017(3) -0.009(3) 0.003(3) -0.018(3)
O8 0.047(4) 0.036(4) 0.021(3) -0.016(3) 0.014(3) -0.029(3)
O6 0.020(3) 0.027(3) 0.015(3) -0.008(3) 0.009(2) -0.009(3)
O1 0.057(5) 0.032(4) 0.016(3) -0.012(3) 0.013(3) -0.028(3)
O4 0.038(4) 0.029(4) 0.035(4) -0.011(3) 0.012(3) -0.014(3)
O12 0.056(5) 0.043(4) 0.020(3) -0.013(3) 0.013(3) -0.037(4)
O5 0.033(4) 0.021(3) 0.019(3) -0.010(3) 0.004(3) -0.012(3)
O7 0.040(4) 0.044(4) 0.025(4) -0.020(3) 0.003(3) -0.010(3)
O11 0.042(4) 0.051(4) 0.020(3) -0.017(3) 0.007(3) -0.023(4)
O10 0.053(5) 0.036(4) 0.032(4) -0.010(4) -0.010(4) -0.019(4)
N1 0.039(5) 0.022(4) 0.025(4) -0.005(3) -0.005(4) -0.011(4)
N4 0.045(5) 0.044(5) 0.021(4) -0.012(4) 0.011(4) -0.021(4)
N2 0.033(5) 0.040(5) 0.044(5) -0.022(4) -0.001(4) -0.017(4)
O3 0.054(6) 0.088(7) 0.107(8) -0.066(6) 0.027(5) -0.025(5)
N3 0.026(5) 0.033(5) 0.040(5) -0.020(4) 0.012(4) -0.007(4)
N5 0.043(5) 0.042(5) 0.038(5) -0.018(4) 0.018(4) -0.024(4)
C26 0.041(7) 0.048(7) 0.020(5) -0.012(5) -0.008(5) -0.002(5)
O9 0.098(7) 0.059(6) 0.107(8) -0.053(6) 0.032(6) -0.050(6)
C27 0.054(8) 0.053(7) 0.035(7) -0.029(6) -0.014(5) 0.016(6)
N6 0.068(6) 0.034(5) 0.041(5) -0.023(4) 0.015(5) -0.033(5)
C19 0.044(6) 0.028(5) 0.024(5) -0.008(4) 0.006(4) -0.021(5)
C8 0.023(5) 0.038(6) 0.025(5) -0.009(4) -0.002(4) -0.015(4)
C9 0.026(6) 0.044(6) 0.050(7) -0.025(5) 0.010(5) -0.015(5)
C6 0.073(8) 0.028(5) 0.024(5) -0.013(4) 0.002(5) -0.031(5)
C7 0.041(6) 0.041(6) 0.036(6) -0.018(5) -0.001(5) -0.027(5)
C33 0.052(7) 0.035(6) 0.027(5) -0.008(5) 0.001(5) -0.028(5)
C20 0.058(7) 0.026(5) 0.034(6) -0.018(5) 0.018(5) -0.026(5)
C1 0.080(8) 0.034(6) 0.013(5) -0.012(4) 0.010(5) -0.036(6)
C34 0.057(7) 0.040(6) 0.047(7) -0.017(5) 0.018(6) -0.034(6)
C18 0.057(7) 0.026(5) 0.037(6) -0.013(5) 0.015(5) -0.020(5)
C32 0.032(6) 0.057(7) 0.029(6) -0.009(5) 0.009(5) -0.015(5)
C42 0.043(7) 0.043(6) 0.020(5) 0.000(5) 0.000(5) -0.024(5)
C17 0.039(6) 0.029(5) 0.029(6) -0.007(4) 0.010(5) -0.014(5)
C16 0.064(8) 0.036(6) 0.072(9) -0.032(6) 0.042(7) -0.018(6)
C44 0.033(6) 0.056(7) 0.035(6) -0.026(5) 0.011(5) -0.022(6)
C31 0.044(7) 0.049(7) 0.023(6) -0.015(5) 0.002(5) 0.009(6)
C43 0.035(6) 0.042(6) 0.034(6) -0.004(5) -0.005(5) -0.013(5)
C2 0.109(10) 0.057(7) 0.026(6) -0.025(5) 0.032(6) -0.059(7)
C25 0.062(9) 0.048(7) 0.044(7) -0.008(6) 0.018(6) -0.026(7)
C21 0.089(9) 0.041(7) 0.034(6) -0.020(6) 0.018(6) -0.039(7)
C5 0.097(10) 0.059(8) 0.044(7) -0.033(6) 0.015(7) -0.052(7)
C45 0.029(6) 0.084(9) 0.056(8) -0.044(7) 0.006(6) -0.018(6)
C37 0.061(8) 0.037(7) 0.074(9) -0.019(7) 0.009(7) -0.021(6)
C4 0.135(13) 0.064(9) 0.051(8) -0.035(7) 0.027(8) -0.069(9)
C15 0.115(12) 0.045(7) 0.078(10) -0.046(7) 0.049(9) -0.031(8)
C3 0.124(12) 0.054(8) 0.050(8) -0.033(6) 0.041(8) -0.059(8)
C28 0.081(11) 0.068(10) 0.050(8) -0.035(7) -0.016(8) 0.030(8)
C41 0.034(6) 0.037(6) 0.040(6) -0.006(5) 0.008(5) -0.021(5)
C30 0.057(7) 0.071(7) 0.053(6) -0.027(6) 0.014(5) -0.002(5)
C38 0.046(8) 0.042(7) 0.091(11) -0.028(8) 0.024(7) -0.016(6)
C46 0.040(8) 0.122(13) 0.059(9) -0.049(9) -0.005(7) -0.018(8)
C10 0.036(7) 0.081(9) 0.110(12) -0.053(9) 0.015(7) -0.032(7)
C36 0.055(8) 0.036(6) 0.049(7) -0.014(6) 0.005(6) -0.015(6)
C35 0.085(10) 0.079(9) 0.098(11) -0.054(8) 0.048(8) -0.069(8)
C22 0.126(13) 0.043(7) 0.024(6) -0.014(5) 0.032(7) -0.047(8)
C11 0.091(9) 0.078(8) 0.111(9) -0.038(7) 0.042(7) -0.026(6)
C29 0.075(8) 0.086(8) 0.072(8) -0.050(7) 0.015(6) 0.005(6)
C40 0.046(8) 0.061(8) 0.066(9) -0.018(7) 0.002(6) -0.021(7)
C50 0.072(10) 0.096(11) 0.100(11) -0.067(9) 0.024(8) -0.057(9)
C14 0.097(8) 0.069(7) 0.100(8) -0.042(6) 0.045(7) -0.039(6)
C39 0.057(9) 0.043(8) 0.096(12) -0.014(8) 0.000(8) -0.010(7)
C47 0.056(9) 0.127(14) 0.059(10) -0.055(10) -0.006(7) 0.004(9)
C23 0.136(14) 0.051(8) 0.059(9) -0.033(7) 0.057(9) -0.068(9)
C49 0.075(8) 0.100(8) 0.097(9) -0.039(7) 0.007(6) -0.045(7)
C24 0.085(10) 0.077(10) 0.077(10) -0.037(9) 0.052(9) -0.053(9)
C48 0.081(8) 0.104(9) 0.100(9) -0.059(7) 0.011(7) -0.036(7)
C13 0.122(10) 0.103(9) 0.153(11) -0.060(8) 0.047(8) -0.050(8)
C12 0.133(11) 0.127(10) 0.150(11) -0.074(8) 0.057(8) -0.042(8)
N7 0.133(13) 0.221(18) 0.149(14) -0.107(14) 0.063(11) -0.143(14)
C52 0.117(13) 0.153(15) 0.29(2) -0.079(14) 0.030(14) -0.072(12)
C51 0.131(18) 0.16(2) 0.29(3) -0.10(2) 0.05(2) -0.103(18)

loop_
_atom_type_symbol
_atom_type_description
_atom_type_scat_dispersion_real
_atom_type_scat_dispersion_imag
_atom_type_scat_source
C C 0.0033 0.0016 'International Tables Vol C Tables 4.2.6.8 and 6.1.1.4'
H H 0.0000 0.0000 'International Tables Vol C Tables 4.2.6.8 and 6.1.1.4'
Dy Dy -0.1892 4.4098 'International Tables Vol C Tables 4.2.6.8 and 6.1.1.4'
N N 0.0061 0.0033 'International Tables Vol C Tables 4.2.6.8 and 6.1.1.4'
O O 0.0106 0.0060 'International Tables Vol C Tables 4.2.6.8 and 6.1.1.4'

loop_
_geom_angle_atom_site_label_1
_geom_angle_atom_site_label_2
_geom_angle_atom_site_label_3
_geom_angle
_geom_angle_site_symmetry_1
_geom_angle_site_symmetry_3
O2 Dy01 Dy01 34.04(14) 2_666 2_666
O2 Dy01 Dy01 33.74(12) . 2_666
O2 Dy01 O2 67.8(2) 2_666 .
O2 Dy01 O6 74.75(18) 2_666 .
O2 Dy01 O6 78.53(18) . .
O2 Dy01 O5 85.64(18) 2_666 .
O2 Dy01 N1 130.4(2) 2_666 .
O2 Dy01 N1 63.4(2) . .
O2 Dy01 N3 129.3(2) . 2_666
O2 Dy01 N3 63.5(2) 2_666 2_666
O6 Dy01 Dy01 73.86(12) . 2_666
O6 Dy01 N1 103.1(2) . .
O6 Dy01 N3 76.3(2) . 2_666
O1 Dy01 Dy01 145.52(16) . 2_666
O1 Dy01 O2 122.5(2) . .
O1 Dy01 O2 146.37(19) . 2_666
O1 Dy01 O6 76.48(19) . .
O1 Dy01 O4 74.8(2) . .
O1 Dy01 O5 127.30(19) . .
O1 Dy01 N1 73.2(2) . .
O1 Dy01 N3 93.0(2) . 2_666
O4 Dy01 Dy01 139.54(16) . 2_666
O4 Dy01 O2 115.5(2) . 2_666
O4 Dy01 O2 146.3(2) . .
O4 Dy01 O6 135.2(2) . .
O4 Dy01 O5 72.5(2) . .
O4 Dy01 N1 100.6(2) . .
O4 Dy01 N3 71.6(2) . 2_666
O5 Dy01 Dy01 77.99(13) . 2_666
O5 Dy01 O2 74.41(19) . .
O5 Dy01 O6 151.08(18) . .
O5 Dy01 N1 73.6(2) . .
O5 Dy01 N3 113.8(2) . 2_666
N1 Dy01 Dy01 96.81(17) . 2_666
N1 Dy01 N3 165.8(2) . 2_666
N3 Dy01 Dy01 96.64(16) 2_666 2_666
O8 Dy02 Dy02 33.70(13) 2_667 2_667
O8 Dy02 Dy02 33.66(14) . 2_667
O8 Dy02 O8 67.4(2) 2_667 .
O8 Dy02 O12 74.5(2) 2_667 .
O8 Dy02 O12 77.0(2) . .
O8 Dy02 N4 64.0(2) . .
O8 Dy02 N4 131.1(2) 2_667 .
O8 Dy02 N6 128.9(2) . 2_667
O8 Dy02 N6 63.1(2) 2_667 2_667
O12 Dy02 Dy02 72.77(13) . 2_667
O12 Dy02 N4 98.4(2) . .
O12 Dy02 N6 78.6(2) . 2_667
O7 Dy02 Dy02 145.38(17) . 2_667
O7 Dy02 O8 123.9(2) . .
O7 Dy02 O8 144.3(2) . 2_667
O7 Dy02 O12 75.9(2) . .
O7 Dy02 O11 127.7(2) . .
O7 Dy02 O10 74.4(2) . .
O7 Dy02 N4 72.8(2) . .
O7 Dy02 N6 91.8(2) . 2_667
O11 Dy02 Dy02 79.61(16) . 2_667
O11 Dy02 O8 86.9(2) . 2_667
O11 Dy02 O8 75.8(2) . .
O11 Dy02 O12 151.3(2) . .
O11 Dy02 N4 77.4(2) . .
O11 Dy02 N6 112.5(2) . 2_667
O10 Dy02 Dy02 139.69(17) . 2_667
O10 Dy02 O8 115.0(2) . 2_667
O10 Dy02 O8 147.8(2) . .
O10 Dy02 O12 135.3(2) . .
O10 Dy02 O11 72.4(2) . .
O10 Dy02 N4 103.8(3) . .
O10 Dy02 N6 69.7(3) . 2_667
N4 Dy02 Dy02 97.52(18) . 2_667
N4 Dy02 N6 164.5(2) . 2_667
N6 Dy02 Dy02 96.10(18) 2_667 2_667
Dy01 O2 Dy01 112.2(2) 2_666 .
C8 O2 Dy01 124.4(5) . 2_666
C8 O2 Dy01 118.2(5) . .
Dy02 O8 Dy02 112.6(2) 2_667 .
C33 O8 Dy02 126.3(5) . 2_667
C33 O8 Dy02 117.9(6) . .
Dy01 O6 H6A 110.8 . .
Dy01 O6 H6B 110.9 . .
H6A O6 H6B 108.1 . .
C1 O1 Dy01 126.6(5) . .
C17 O4 Dy01 130.5(6) . .
Dy02 O12 H12A 110.0 . .
Dy02 O12 H12B 109.7 . .
H12A O12 H12B 108.8 . .
C19 O5 Dy01 131.2(5) . .
C26 O7 Dy02 129.3(6) . .
C44 O11 Dy02 134.3(6) . .
C42 O10 Dy02 139.6(6) . .
N2 N1 Dy01 119.0(5) . .
C7 N1 Dy01 126.0(7) . .
C7 N1 N2 114.5(8) . .
N5 N4 Dy02 118.2(5) . .
C32 N4 Dy02 128.6(7) . .
C32 N4 N5 113.1(8) . .
C8 N2 N1 109.1(7) . .
N3 O3 H3 109.5 . .
O3 N3 Dy01 121.8(6) . 2_666
C9 N3 Dy01 120.4(6) . 2_666
C9 N3 O3 117.2(8) . .
C33 N5 N4 109.9(7) . .
O7 C26 C27 118.9(10) . .
O7 C26 C31 123.6(9) . .
C31 C26 C27 117.5(10) . .
N6 O9 H9 109.5 . .
C26 C27 H27 109.4 . .
C28 C27 C26 120.5(13) . .
C28 C27 H27 111.3 . .
O9 N6 Dy02 122.3(6) . 2_667
C34 N6 Dy02 120.7(6) . 2_667
C34 N6 O9 116.8(8) . .
O5 C19 C20 116.0(8) . .
O5 C19 C18 125.6(8) . .
C18 C19 C20 118.4(8) . .
O2 C8 C9 116.6(7) . .
N2 C8 O2 126.6(8) . .
N2 C8 C9 116.8(8) . .
N3 C9 C8 113.3(8) . .
N3 C9 C10 124.9(9) . .
C8 C9 C10 121.8(8) . .
C1 C6 C7 123.5(7) . .
C5 C6 C7 117.6(9) . .
C5 C6 C1 118.9(9) . .
N1 C7 C6 126.0(9) . .
N1 C7 H7 117.0 . .
C6 C7 H7 117.0 . .
O8 C33 C34 115.2(9) . .
N5 C33 O8 127.0(8) . .
N5 C33 C34 117.8(9) . .
C25 C20 C19 119.9(9) . .
C25 C20 C21 120.1(10) . .
C21 C20 C19 119.9(10) . .
O1 C1 C6 122.7(8) . .
O1 C1 C2 119.2(9) . .
C2 C1 C6 118.1(8) . .
N6 C34 C33 113.9(8) . .
N6 C34 C35 124.0(9) . .
C33 C34 C35 122.1(9) . .
C19 C18 H18 117.7 . .
C19 C18 C17 124.7(9) . .
C17 C18 H18 117.7 . .
N4 C32 H32 118.1 . .
N4 C32 C31 123.8(10) . .
C31 C32 H32 118.1 . .
O10 C42 C43 121.4(10) . .
O10 C42 C41 116.9(9) . .
C43 C42 C41 121.6(10) . .
O4 C17 C18 123.5(9) . .
O4 C17 C16 117.6(8) . .
C18 C17 C16 118.9(8) . .
C15 C16 C17 120.4(10) . .
C11 C16 C17 119.6(12) . .
C11 C16 C15 119.9(12) . .
O11 C44 C43 124.8(9) . .
O11 C44 C45 117.1(9) . .
C43 C44 C45 118.1(10) . .
C26 C31 C32 123.3(9) . .
C26 C31 C30 119.1(11) . .
C30 C31 C32 117.6(11) . .
C42 C43 H43 116.9 . .
C44 C43 C42 126.3(10) . .
C44 C43 H43 116.9 . .
C1 C2 H2 119.5 . .
C3 C2 C1 121.1(11) . .
C3 C2 H2 119.5 . .
C20 C25 H25 120.8 . .
C20 C25 C24 118.4(12) . .
C24 C25 H25 120.8 . .
C20 C21 H21 119.6 . .
C20 C21 C22 120.9(12) . .
C22 C21 H21 119.6 . .
C6 C5 H5 119.3 . .
C4 C5 C6 121.3(11) . .
C4 C5 H5 119.3 . .
C46 C45 C44 122.1(12) . .
C50 C45 C44 116.2(12) . .
C50 C45 C46 121.5(12) . .
C38 C37 H37 120.3 . .
C38 C37 C36 119.3(13) . .
C36 C37 H37 120.3 . .
C5 C4 H4 120.1 . .
C5 C4 C3 119.9(10) . .
C3 C4 H4 120.1 . .
C16 C15 H15 118.1 . .
C16 C15 C14 123.8(13) . .
C14 C15 H15 118.1 . .
C2 C3 C4 120.7(11) . .
C2 C3 H3A 119.6 . .
C4 C3 H3A 119.6 . .
C27 C28 H28 119.2 . .
C29 C28 C27 121.7(13) . .
C29 C28 H28 119.2 . .
C36 C41 C42 120.1(10) . .
C36 C41 C40 116.8(10) . .
C40 C41 C42 123.1(10) . .
C31 C30 H30 118.3 . .
C29 C30 C31 123.4(14) . .
C29 C30 H30 118.3 . .
C37 C38 H38 119.8 . .
C37 C38 C39 120.4(12) . .
C39 C38 H38 119.8 . .
C45 C46 H46 121.3 . .
C45 C46 C47 117.4(15) . .
C47 C46 H46 121.3 . .
C9 C10 H10A 109.5 . .
C9 C10 H10B 109.5 . .
C9 C10 H10C 109.5 . .
H10A C10 H10B 109.5 . .
H10A C10 H10C 109.5 . .
H10B C10 H10C 109.5 . .
C37 C36 H36 118.7 . .
C41 C36 C37 122.6(11) . .
C41 C36 H36 118.7 . .
C34 C35 H35A 109.5 . .
C34 C35 H35B 109.5 . .
C34 C35 H35C 109.5 . .
H35A C35 H35B 109.5 . .
H35A C35 H35C 109.5 . .
H35B C35 H35C 109.5 . .
C21 C22 H22 120.9 . .
C23 C22 C21 118.3(12) . .
C23 C22 H22 120.9 . .
C16 C11 H11 120.5 . .
C16 C11 C12 119.0(16) . .
C12 C11 H11 120.5 . .
C28 C29 H29 121.1 . .
C30 C29 C28 117.9(13) . .
C30 C29 H29 121.1 . .
C41 C40 H40 119.6 . .
C39 C40 C41 120.8(12) . .
C39 C40 H40 119.6 . .
C45 C50 H50 119.8 . .
C45 C50 C49 120.4(15) . .
C49 C50 H50 119.8 . .
C15 C14 H14 121.4 . .
C13 C14 C15 117.2(16) . .
C13 C14 H14 121.4 . .
C38 C39 C40 120.1(13) . .
C38 C39 H39 120.0 . .
C40 C39 H39 120.0 . .
C46 C47 H47 120.8 . .
C48 C47 C46 118.3(15) . .
C48 C47 H47 120.8 . .
C22 C23 H23 119.5 . .
C24 C23 C22 120.9(11) . .
C24 C23 H23 119.5 . .
C50 C49 H49 120.5 . .
C48 C49 C50 118.9(15) . .
C48 C49 H49 120.5 . .
C25 C24 H24 119.3 . .
C23 C24 C25 121.3(13) . .
C23 C24 H24 119.3 . .
C47 C48 H48 118.3 . .
C49 C48 C47 123.4(15) . .
C49 C48 H48 118.3 . .
C14 C13 H13 118.1 . .
C14 C13 C12 123.7(19) . .
C12 C13 H13 118.1 . .
C11 C12 H12 122.0 . .
C13 C12 C11 115.9(18) . .
C13 C12 H12 122.0 . .
H52A C52 H52B 109.5 . .
H52A C52 H52C 109.5 . .
H52B C52 H52C 109.5 . .
C51 C52 H52A 109.5 . .
C51 C52 H52B 109.5 . .
C51 C52 H52C 109.5 . .
N7 C51 C52 167(3) . .

loop_
_geom_bond_atom_site_label_1
_geom_bond_atom_site_label_2
_geom_bond_distance
_geom_bond_site_symmetry_2
Dy01 Dy01 3.9039(8) 2_666
Dy01 O2 2.342(5) 2_666
Dy01 O2 2.360(6) .
Dy01 O6 2.397(5) .
Dy01 O1 2.242(6) .
Dy01 O4 2.332(6) .
Dy01 O5 2.359(5) .
Dy01 N1 2.476(7) .
Dy01 N3 2.549(7) 2_666
Dy02 Dy02 3.9188(9) 2_667
Dy02 O8 2.354(6) 2_667
Dy02 O8 2.356(5) .
Dy02 O12 2.397(6) .
Dy02 O7 2.239(6) .
Dy02 O11 2.339(6) .
Dy02 O10 2.327(7) .
Dy02 N4 2.476(7) .
Dy02 N6 2.530(8) 2_667
O2 C8 1.305(10) .
O8 C33 1.308(10) .
O6 H6A 0.8985 .
O6 H6B 0.8993 .
O1 C1 1.337(10) .
O4 C17 1.275(10) .
O12 H12A 0.8821 .
O12 H12B 0.8821 .
O5 C19 1.291(10) .
O7 C26 1.307(12) .
O11 C44 1.297(12) .
O10 C42 1.262(11) .
N1 N2 1.394(10) .
N1 C7 1.295(11) .
N4 N5 1.403(10) .
N4 C32 1.291(12) .
N2 C8 1.295(11) .
O3 H3 0.8400 .
O3 N3 1.394(10) .
N3 C9 1.264(11) .
N5 C33 1.283(12) .
C26 C27 1.429(14) .
C26 C31 1.398(15) .
O9 H9 0.8400 .
O9 N6 1.387(10) .
C27 H27 0.8800 .
C27 C28 1.392(17) .
N6 C34 1.298(12) .
C19 C20 1.495(12) .
C19 C18 1.378(12) .
C8 C9 1.495(13) .
C9 C10 1.495(13) .
C6 C7 1.432(13) .
C6 C1 1.411(14) .
C6 C5 1.408(12) .
C7 H7 0.9500 .
C33 C34 1.477(13) .
C20 C25 1.368(15) .
C20 C21 1.390(14) .
C1 C2 1.409(14) .
C34 C35 1.503(13) .
C18 H18 0.9500 .
C18 C17 1.390(12) .
C32 H32 0.9500 .
C32 C31 1.466(15) .
C42 C43 1.388(13) .
C42 C41 1.483(14) .
C17 C16 1.486(13) .
C16 C15 1.372(16) .
C16 C11 1.370(17) .
C44 C43 1.379(14) .
C44 C45 1.513(14) .
C31 C30 1.411(14) .
C43 H43 0.9500 .
C2 H2 0.9500 .
C2 C3 1.360(14) .
C25 H25 0.9500 .
C25 C24 1.403(15) .
C21 H21 0.9500 .
C21 C22 1.393(14) .
C5 H5 0.9500 .
C5 C4 1.353(16) .
C45 C46 1.390(17) .
C45 C50 1.387(17) .
C37 H37 0.9500 .
C37 C38 1.357(16) .
C37 C36 1.381(14) .
C4 H4 0.9500 .
C4 C3 1.387(17) .
C15 H15 0.9500 .
C15 C14 1.386(16) .
C3 H3A 0.9500 .
C28 H28 0.9500 .
C28 C29 1.38(2) .
C41 C36 1.364(14) .
C41 C40 1.404(15) .
C30 H30 0.9500 .
C30 C29 1.360(18) .
C38 H38 0.9500 .
C38 C39 1.366(18) .
C46 H46 0.9500 .
C46 C47 1.452(18) .
C10 H10A 0.9800 .
C10 H10B 0.9800 .
C10 H10C 0.9800 .
C36 H36 0.9500 .
C35 H35A 0.9800 .
C35 H35B 0.9800 .
C35 H35C 0.9800 .
C22 H22 0.9500 .
C22 C23 1.375(18) .
C11 H11 0.9500 .
C11 C12 1.45(2) .
C29 H29 0.9500 .
C40 H40 0.9500 .
C40 C39 1.379(16) .
C50 H50 0.9500 .
C50 C49 1.396(17) .
C14 H14 0.9500 .
C14 C13 1.32(2) .
C39 H39 0.9500 .
C47 H47 0.9500 .
C47 C48 1.39(2) .
C23 H23 0.9500 .
C23 C24 1.355(18) .
C49 H49 0.9500 .
C49 C48 1.35(2) .
C24 H24 0.9500 .
C48 H48 0.9500 .
C13 H13 0.9500 .
C13 C12 1.45(2) .
C12 H12 0.9500 .
N7 C51 1.239(15) .
C52 H52A 0.9800 .
C52 H52B 0.9800 .
C52 H52C 0.9800 .
C52 C51 1.278(15) .

loop_
_geom_torsion_atom_site_label_1
_geom_torsion_atom_site_label_2
_geom_torsion_atom_site_label_3
_geom_torsion_atom_site_label_4
_geom_torsion
_geom_torsion_site_symmetry_1
_geom_torsion_site_symmetry_2
_geom_torsion_site_symmetry_3
_geom_torsion_site_symmetry_4
Dy01 O2 C8 N2 167.4(7) 2_666 . . .
Dy01 O2 C8 N2 14.8(12) . . . .
Dy01 O2 C8 C9 -165.0(6) . . . .
Dy01 O2 C8 C9 -12.4(11) 2_666 . . .
Dy01 O1 C1 C6 -49.8(12) . . . .
Dy01 O1 C1 C2 133.9(8) . . . .
Dy01 O4 C17 C18 37.0(14) . . . .
Dy01 O4 C17 C16 -144.6(8) . . . .
Dy01 O5 C19 C20 163.8(6) . . . .
Dy01 O5 C19 C18 -14.1(14) . . . .
Dy01 N1 N2 C8 -15.2(9) . . . .
Dy01 N1 C7 C6 9.7(14) . . . .
Dy01 N3 C9 C8 8.4(12) 2_666 . . .
Dy01 N3 C9 C10 -170.9(9) 2_666 . . .
Dy02 O8 C33 N5 172.5(8) 2_667 . . .
Dy02 O8 C33 N5 14.1(13) . . . .
Dy02 O8 C33 C34 -7.5(12) 2_667 . . .
Dy02 O8 C33 C34 -165.9(7) . . . .
Dy02 O7 C26 C27 135.6(8) . . . .
Dy02 O7 C26 C31 -47.2(13) . . . .
Dy02 O11 C44 C43 -14.5(15) . . . .
Dy02 O11 C44 C45 163.9(7) . . . .
Dy02 O10 C42 C43 4.4(16) . . . .
Dy02 O10 C42 C41 -171.9(6) . . . .
Dy02 N4 N5 C33 -13.7(10) . . . .
Dy02 N4 C32 C31 6.0(15) . . . .
Dy02 N6 C34 C33 6.3(13) 2_667 . . .
Dy02 N6 C34 C35 -174.8(9) 2_667 . . .
O2 C8 C9 N3 1.7(13) . . . .
O2 C8 C9 C10 -179.0(9) . . . .
O8 C33 C34 N6 0.2(14) . . . .
O8 C33 C34 C35 -178.8(10) . . . .
O1 C1 C2 C3 176.7(10) . . . .
O4 C17 C16 C15 145.4(12) . . . .
O4 C17 C16 C11 -32.0(18) . . . .
O5 C19 C20 C25 -53.2(12) . . . .
O5 C19 C20 C21 130.3(9) . . . .
O5 C19 C18 C17 -5.5(17) . . . .
O7 C26 C27 C28 175.2(10) . . . .
O7 C26 C31 C32 3.4(16) . . . .
O7 C26 C31 C30 -173.8(10) . . . .
O11 C44 C43 C42 6.2(17) . . . .
O11 C44 C45 C46 142.5(11) . . . .
O11 C44 C45 C50 -41.2(14) . . . .
O10 C42 C43 C44 -1.0(16) . . . .
O10 C42 C41 C36 17.2(14) . . . .
O10 C42 C41 C40 -162.3(9) . . . .
N1 N2 C8 O2 0.7(13) . . . .
N1 N2 C8 C9 -179.5(8) . . . .
N4 N5 C33 O8 0.2(14) . . . .
N4 N5 C33 C34 -179.8(8) . . . .
N4 C32 C31 C26 15.2(16) . . . .
N4 C32 C31 C30 -167.5(10) . . . .
N2 N1 C7 C6 -178.4(9) . . . .
N2 C8 C9 N3 -178.2(9) . . . .
N2 C8 C9 C10 1.2(15) . . . .
O3 N3 C9 C8 -179.8(9) . . . .
O3 N3 C9 C10 0.9(16) . . . .
N5 N4 C32 C31 -178.7(9) . . . .
N5 C33 C34 N6 -179.8(10) . . . .
N5 C33 C34 C35 1.2(16) . . . .
C26 C27 C28 C29 0.5(19) . . . .
C26 C31 C30 C29 -3.3(18) . . . .
O9 N6 C34 C33 -178.3(9) . . . .
O9 N6 C34 C35 0.6(17) . . . .
C27 C26 C31 C32 -179.4(9) . . . .
C27 C26 C31 C30 3.4(15) . . . .
C27 C28 C29 C30 0(2) . . . .
C19 C20 C25 C24 -174.9(9) . . . .
C19 C20 C21 C22 176.6(9) . . . .
C19 C18 C17 O4 -5.8(17) . . . .
C19 C18 C17 C16 175.8(10) . . . .
C6 C1 C2 C3 0.2(16) . . . .
C6 C5 C4 C3 0.6(19) . . . .
C7 N1 N2 C8 172.3(8) . . . .
C7 C6 C1 O1 4.7(15) . . . .
C7 C6 C1 C2 -178.9(10) . . . .
C7 C6 C5 C4 178.6(11) . . . .
C20 C19 C18 C17 176.6(10) . . . .
C20 C25 C24 C23 -1.7(18) . . . .
C20 C21 C22 C23 -1.8(16) . . . .
C1 C6 C7 N1 13.7(16) . . . .
C1 C6 C5 C4 -0.3(17) . . . .
C1 C2 C3 C4 0.1(19) . . . .
C18 C19 C20 C25 124.9(11) . . . .
C18 C19 C20 C21 -51.6(13) . . . .
C18 C17 C16 C15 -36.1(17) . . . .
C18 C17 C16 C11 146.5(13) . . . .
C32 N4 N5 C33 170.4(9) . . . .
C32 C31 C30 C29 179.3(12) . . . .
C42 C41 C36 C37 179.8(10) . . . .
C42 C41 C40 C39 179.1(10) . . . .
C17 C16 C15 C14 -174.5(13) . . . .
C17 C16 C11 C12 -179.9(15) . . . .
C16 C15 C14 C13 -3(3) . . . .
C16 C11 C12 C13 -7(3) . . . .
C44 C45 C46 C47 176.4(10) . . . .
C44 C45 C50 C49 -173.8(11) . . . .
C31 C26 C27 C28 -2.1(16) . . . .
C31 C30 C29 C28 2(2) . . . .
C43 C42 C41 C36 -159.0(10) . . . .
C43 C42 C41 C40 21.4(15) . . . .
C43 C44 C45 C46 -38.9(15) . . . .
C43 C44 C45 C50 137.3(11) . . . .
C25 C20 C21 C22 0.1(15) . . . .
C21 C20 C25 C24 1.6(16) . . . .
C21 C22 C23 C24 1.7(18) . . . .
C5 C6 C7 N1 -165.1(10) . . . .
C5 C6 C1 O1 -176.4(9) . . . .
C5 C6 C1 C2 -0.1(14) . . . .
C5 C4 C3 C2 0(2) . . . .
C45 C44 C43 C42 -172.2(10) . . . .
C45 C46 C47 C48 -2.0(19) . . . .
C45 C50 C49 C48 -4(2) . . . .
C37 C38 C39 C40 1(2) . . . .
C15 C16 C11 C12 3(2) . . . .
C15 C14 C13 C12 -2(3) . . . .
C41 C42 C43 C44 175.1(9) . . . .
C41 C40 C39 C38 0.5(19) . . . .
C38 C37 C36 C41 1.6(18) . . . .
C46 C45 C50 C49 2.5(19) . . . .
C46 C47 C48 C49 1(2) . . . .
C36 C37 C38 C39 -1.6(18) . . . .
C36 C41 C40 C39 -0.4(16) . . . .
C22 C23 C24 C25 0.0(19) . . . .
C11 C16 C15 C14 3(2) . . . .
C40 C41 C36 C37 -0.6(16) . . . .
C50 C45 C46 C47 0.3(18) . . . .
C50 C49 C48 C47 2(2) . . . .
C14 C13 C12 C11 7(3) . . . .
